data_7158709
loop_
_publ_author_name
'Sun, Mohan'
'Ma, Xianjie'
'Shao, Siyuan'
'Jiang, Jianwei'
'Li, Jiaan'
'Tian, Jinying'
'Zhang, Jianjun'
'Li, Li'
'Ye, Fei'
'Li, Shuai'

_publ_section_title
;
 Atropisomeric 9,10-dihydrophenanthrene/bibenzyl trimers with
 anti-inflammatory and PTP1B inhibitory activities from Bletilla striata
;
_journal_name_full 'Organic &amp; Biomolecular Chemistry'
_journal_paper_doi 10.1039/D2OB00489E
_journal_year 2022
_chemical_absolute_configuration ad
_chemical_formula_moiety 'C22 H20 O4'
_chemical_formula_sum 'C22 H20 O4'
_chemical_formula_weight 348.38
_space_group_crystal_system orthorhombic
_space_group_IT_number 19
_space_group_name_Hall 'P 2ac 2ab'
_space_group_name_H-M_alt 'P 21 21 21'
_atom_sites_solution_hydrogens geom
_atom_sites_solution_primary dual
_audit_creation_date 2021-03-26
_audit_creation_method
;
Olex2 1.3
(compiled 2020.11.12 svn.r5f609507 for OlexSys, GUI svn.r6226)
;
_audit_update_record
;
2021-08-02 deposited with the CCDC.	2022-05-16 downloaded from the CCDC.
;
_cell_angle_alpha 90
_cell_angle_beta 90
_cell_angle_gamma 90
_cell_formula_units_Z 8
_cell_length_a 11.34810(10)
_cell_length_b 14.9237(2)
_cell_length_c 19.9392(3)
_cell_measurement_reflns_used 21338
_cell_measurement_temperature 293(2)
_cell_measurement_theta_max 75.0810
_cell_measurement_theta_min 3.6910
_cell_volume 3376.82(7)
_computing_cell_refinement 'CrysAlisPro 1.171.41.95a (Rigaku OD, 2021)'
_computing_data_collection 'CrysAlisPro 1.171.41.95a (Rigaku OD, 2021)'
_computing_data_reduction 'CrysAlisPro 1.171.41.95a (Rigaku OD, 2021)'
_computing_molecular_graphics 'Olex2 1.3 (Dolomanov et al., 2009)'
_computing_publication_material 'Olex2 1.3 (Dolomanov et al., 2009)'
_computing_structure_refinement 'SHELXL 2018/3 (Sheldrick, 2015)'
_computing_structure_solution 'SHELXT 2014/5 (Sheldrick, 2014)'
_diffrn_ambient_temperature 293(2)
_diffrn_detector 'Hybrid Pixel Array Detector'
_diffrn_detector_area_resol_mean 10.0000
_diffrn_detector_type HyPix
_diffrn_measured_fraction_theta_full 0.998
_diffrn_measured_fraction_theta_max 0.975
_diffrn_measurement_details
;
List of Runs (angles in degrees, time in seconds):

  # Type    Start    End  Width  t~exp~   \w     \q     \k     \f   Frames
#--------------------------------------------------------------------------
  1  \w     31.00 106.00   0.50    0.62    --  103.25 -95.00  -7.00  150
  2  \w     91.00 178.00   0.50    0.62    --  103.25  30.00-180.00  174
  3  \w     82.00 176.00   0.50    0.62    --  103.25  74.00-142.00  188
  4  \w     33.00 120.00   0.50    0.15    --   47.70  57.00-150.00  174
  5  \w    -23.00  28.00   0.50    0.15    --  -47.70  19.00   0.00  102
  6  \w    -23.00  28.00   0.50    0.15    --  -47.70  19.00 -60.00  102
  7  \w    -69.00  25.00   0.50    0.15    --  -47.70  74.00-142.00  188
  8  \w    -68.00 -28.00   0.50    0.62    -- -101.00  61.00 -30.00   80
  9  \w    -61.00 -28.00   0.50    0.62    -- -101.00  56.00   3.00   66
 10  \w    -68.00 -28.00   0.50    0.62    -- -101.00  61.00  60.00   80
 11  \w     31.00  75.00   0.50    0.62    --  103.25 -61.00  90.00   88
 12  \w     31.00  75.00   0.50    0.62    --  103.25 -61.00 150.00   88
 13  \w     31.00  75.00   0.50    0.62    --  103.25 -61.00 120.00   88
 14  \w     31.00  75.00   0.50    0.62    --  103.25 -61.00  60.00   88
 15  \w     31.00  68.00   0.50    0.62    --  103.25 -56.00-138.00   74
 16  \w    -27.00  30.00   0.50    0.15    --   47.70 -19.00  90.00  114
 17  \w   -173.00 -84.00   0.50    0.62    -- -101.00 -61.00  30.00  178
 18  \w   -119.00 -59.00   0.50    0.15    --  -47.70 -57.00  60.00  120
 19  \w   -173.00 -88.00   0.50    0.62    -- -101.00 -45.00 -90.00  170
 20  \w   -173.00 -84.00   0.50    0.62    -- -101.00 -61.00 -60.00  178
 21  \w   -126.00 -84.00   0.50    0.62    -- -101.00 -95.00  -7.00   84
;
_diffrn_measurement_device 'four-circle diffractometer'
_diffrn_measurement_device_type 'XtaLAB Synergy R, HyPix'
_diffrn_measurement_method '\w scans'
_diffrn_orient_matrix_type 'CrysAlisPro convention (1999,Acta A55,543-557)'
_diffrn_orient_matrix_UB_11 -0.0860040000
_diffrn_orient_matrix_UB_12 -0.0754500000
_diffrn_orient_matrix_UB_13 0.0198278000
_diffrn_orient_matrix_UB_21 -0.0927749000
_diffrn_orient_matrix_UB_22 0.0383034000
_diffrn_orient_matrix_UB_23 -0.0486038000
_diffrn_orient_matrix_UB_31 0.0494656000
_diffrn_orient_matrix_UB_32 -0.0590929000
_diffrn_orient_matrix_UB_33 -0.0566547000
_diffrn_radiation_monochromator mirror
_diffrn_radiation_probe x-ray
_diffrn_radiation_type 'Cu K\a'
_diffrn_radiation_wavelength 1.54184
_diffrn_reflns_av_R_equivalents 0.0527
_diffrn_reflns_av_unetI/netI 0.0349
_diffrn_reflns_Laue_measured_fraction_full 0.998
_diffrn_reflns_Laue_measured_fraction_max 0.975
_diffrn_reflns_limit_h_max 14
_diffrn_reflns_limit_h_min -14
_diffrn_reflns_limit_k_max 18
_diffrn_reflns_limit_k_min -18
_diffrn_reflns_limit_l_max 22
_diffrn_reflns_limit_l_min -24
_diffrn_reflns_number 29039
_diffrn_reflns_point_group_measured_fraction_full 0.995
_diffrn_reflns_point_group_measured_fraction_max 0.959
_diffrn_reflns_theta_full 67.684
_diffrn_reflns_theta_max 75.435
_diffrn_reflns_theta_min 3.700
_diffrn_source 'Rotating-anode X-ray tube'
_diffrn_source_type 'PhotonJet R (Cu) X-ray Source'
_exptl_absorpt_coefficient_mu 0.760
_exptl_absorpt_correction_T_max 1.00000
_exptl_absorpt_correction_T_min 0.76319
_exptl_absorpt_correction_type multi-scan
_exptl_absorpt_process_details
;
CrysAlisPro 1.171.41.95a (Rigaku Oxford Diffraction, 2021)
Empirical absorption correction using spherical harmonics,
implemented in SCALE3 ABSPACK scaling algorithm.
;
_exptl_crystal_colour colourless
_exptl_crystal_colour_primary colourless
_exptl_crystal_density_diffrn 1.371
_exptl_crystal_description block
_exptl_crystal_F_000 1472
_exptl_crystal_recrystallization_method 'Re-crystallisation from solvent'
_exptl_crystal_size_max 0.16
_exptl_crystal_size_mid 0.07
_exptl_crystal_size_min 0.05
_refine_diff_density_max 0.178
_refine_diff_density_min -0.204
_refine_diff_density_rms 0.043
_refine_ls_abs_structure_details
;
 Flack x determined using 2670 quotients [(I+)-(I-)]/[(I+)+(I-)]
 (Parsons, Flack and Wagner, Acta Cryst. B69 (2013) 249-259).
;
_refine_ls_abs_structure_Flack -0.09(7)
_refine_ls_extinction_method none
_refine_ls_goodness_of_fit_ref 1.053
_refine_ls_hydrogen_treatment constr
_refine_ls_matrix_type full
_refine_ls_number_parameters 477
_refine_ls_number_reflns 6708
_refine_ls_number_restraints 0
_refine_ls_restrained_S_all 1.053
_refine_ls_R_factor_all 0.0364
_refine_ls_R_factor_gt 0.0341
_refine_ls_shift/su_max 0.000
_refine_ls_shift/su_mean 0.000
_refine_ls_structure_factor_coef Fsqd
_refine_ls_weighting_details 'w=1/[\s^2^(Fo^2^)+(0.0446P)^2^+0.7523P] where P=(Fo^2^+2Fc^2^)/3'
_refine_ls_weighting_scheme calc
_refine_ls_wR_factor_gt 0.0865
_refine_ls_wR_factor_ref 0.0879
_reflns_Friedel_coverage 0.758
_reflns_Friedel_fraction_full 0.991
_reflns_Friedel_fraction_max 0.937
_reflns_number_gt 6402
_reflns_number_total 6708
_reflns_threshold_expression 'I > 2\s(I)'
_cod_data_source_file d2ob00489e2.cif
_cod_data_source_block smh_1_auto
_cod_database_code 7158709
_shelx_shelxl_version_number 2018/3
_shelx_space_group_comment
;
The symmetry employed for this shelxl refinement is uniquely defined
by the following loop, which should always be used as a source of
symmetry information in preference to the above space-group names.
They are only intended as comments.
;
_shelx_estimated_absorpt_t_max 0.963
_shelx_estimated_absorpt_t_min 0.888
_reflns_odcompleteness_completeness 99.77
_reflns_odcompleteness_iscentric 1
_reflns_odcompleteness_theta 66.97
_olex2_refinement_description
;
1. Fixed Uiso
 At 1.2 times of:
  All C(H) groups, All C(H,H) groups
 At 1.5 times of:
  All C(H,H,H) groups, All O(H) groups
2.a Secondary CH2 refined with riding coordinates:
 C16(H16a,H16b), C42(H42a,H42b), C5(H5a,H5b), C6(H6a,H6b), C30(H30a,H30b),
 C29(H29a,H29b)
2.b Aromatic/amide H refined with riding coordinates:
 C37(H37), C22(H22), C34(H34), C10(H10), C40(H40), C14(H14), C12(H12),
 C11(H11), C18(H18), C21(H21), C38(H38), C19(H19), C47(H47), C44(H44), C45(H45),
  C48(H48)
2.c Idealised Me refined as rotating group:
 C51(H51a,H51b,H51c), C25(H25a,H25b,H25c)
2.d Idealised tetrahedral OH refined as rotating group:
 O26(H26), O49(H49), O52(H52), O15(H15), O23(H23), O41(H41)
;
_olex2_submission_special_instructions 'No special instructions were received'
_oxdiff_exptl_absorpt_empirical_details
;
Empirical correction (ABSPACK) includes:
- Absorption correction using spherical harmonics
- Frame scaling
;
_oxdiff_exptl_absorpt_empirical_full_max 1.832
_oxdiff_exptl_absorpt_empirical_full_min 0.584

loop_
_space_group_symop_operation_xyz
'x, y, z'
'-x+1/2, -y, z+1/2'
'-x, y+1/2, -z+1/2'
'x+1/2, -y+1/2, -z'

loop_
_atom_site_label
_atom_site_type_symbol
_atom_site_fract_x
_atom_site_fract_y
_atom_site_fract_z
_atom_site_U_iso_or_equiv
_atom_site_adp_type
_atom_site_occupancy
_atom_site_site_symmetry_order
_atom_site_calc_flag
_atom_site_refinement_flags_posn
_atom_site_refinement_flags_adp
_atom_site_refinement_flags_occupancy
_atom_site_disorder_assembly
_atom_site_disorder_group
O26 O 0.17082(13) 0.15682(11) 0.71057(7) 0.0266(3) Uani 1 1 d . . . . .
H26 H 0.130602 0.150518 0.676732 0.040 Uiso 1 1 calc R U . . .
O50 O 0.01487(13) 0.59231(12) 0.30749(7) 0.0289(3) Uani 1 1 d . . . . .
O24 O 0.47564(13) 0.15845(12) 0.54318(7) 0.0295(3) Uani 1 1 d . . . . .
O49 O 0.09554(15) 0.32372(11) 0.75368(8) 0.0313(3) Uani 1 1 d . . . . .
H49 H 0.115589 0.276074 0.736664 0.047 Uiso 1 1 calc R U . . .
O52 O 0.32961(13) 0.58574(12) 0.46931(8) 0.0313(4) Uani 1 1 d . . . . .
H52 H 0.370017 0.598376 0.436551 0.047 Uiso 1 1 calc R U . . .
O15 O 1.01946(12) 0.17359(12) 0.60309(8) 0.0316(4) Uani 1 1 d . . . . .
H15 H 1.033046 0.158544 0.564299 0.047 Uiso 1 1 calc R U . . .
O23 O 0.41865(15) -0.15355(11) 0.96808(8) 0.0347(4) Uani 1 1 d . . . . .
H23 H 0.405628 -0.199152 0.946374 0.052 Uiso 1 1 calc R U . . .
O41 O -0.51790(13) 0.64596(14) 0.37764(8) 0.0372(4) Uani 1 1 d . . . . .
H41 H -0.532695 0.645500 0.337389 0.056 Uiso 1 1 calc R U . . .
C17 C 0.35909(18) 0.07855(15) 0.85490(10) 0.0242(4) Uani 1 1 d . . . . .
C35 C 0.05629(18) 0.59412(14) 0.37170(10) 0.0241(4) Uani 1 1 d . . . . .
C46 C 0.11463(18) 0.39259(16) 0.70872(11) 0.0269(5) Uani 1 1 d . . . . .
C8 C 0.37250(18) 0.16423(14) 0.74447(10) 0.0235(4) Uani 1 1 d . . . . .
C1 C 0.44005(18) 0.15826(14) 0.60861(10) 0.0238(4) Uani 1 1 d . . . . .
C9 C 0.28933(17) 0.15809(14) 0.69304(11) 0.0238(4) Uani 1 1 d . . . . .
C4 C 0.73594(19) 0.20242(14) 0.68836(11) 0.0237(4) Uani 1 1 d . . . . .
C33 C 0.21251(18) 0.59393(15) 0.45310(11) 0.0263(4) Uani 1 1 d . . . . .
C7 C 0.49243(18) 0.16917(14) 0.72601(10) 0.0235(4) Uani 1 1 d . . . . .
C2 C 0.52814(17) 0.16411(14) 0.65845(10) 0.0226(4) Uani 1 1 d . . . . .
C13 C 0.89919(17) 0.17000(15) 0.61479(11) 0.0258(4) Uani 1 1 d . . . . .
C37 C -0.21216(19) 0.56906(15) 0.35392(11) 0.0257(4) Uani 1 1 d . . . . .
H37 H -0.167520 0.535816 0.323741 0.031 Uiso 1 1 calc R U . . .
C36 C -0.02834(18) 0.60217(14) 0.42337(11) 0.0238(4) Uani 1 1 d . . . . .
C22 C 0.29806(19) -0.00023(16) 0.84014(11) 0.0277(5) Uani 1 1 d . . . . .
H22 H 0.243531 -0.000296 0.805319 0.033 Uiso 1 1 calc R U . . .
C20 C 0.39871(19) -0.07880(15) 0.92803(11) 0.0278(4) Uani 1 1 d . . . . .
C34 C 0.17580(19) 0.58986(15) 0.38684(11) 0.0257(4) Uani 1 1 d . . . . .
H34 H 0.230960 0.584286 0.352594 0.031 Uiso 1 1 calc R U . . .
C27 C -0.15720(18) 0.60688(14) 0.40994(10) 0.0234(4) Uani 1 1 d . . . . .
C10 C 0.32152(18) 0.15578(14) 0.62618(10) 0.0242(4) Uani 1 1 d . . . . .
H10 H 0.264015 0.152568 0.593030 0.029 Uiso 1 1 calc R U . . .
C31 C 0.01257(19) 0.60992(15) 0.48966(11) 0.0257(4) Uani 1 1 d . . . . .
C43 C 0.15334(18) 0.53674(15) 0.62214(11) 0.0274(5) Uani 1 1 d . . . . .
C40 C -0.34819(19) 0.66321(16) 0.44461(11) 0.0280(5) Uani 1 1 d . . . . .
H40 H -0.394584 0.693507 0.475667 0.034 Uiso 1 1 calc R U . . .
C16 C 0.33321(19) 0.16511(15) 0.81730(10) 0.0257(4) Uani 1 1 d . . . . .
H16A H 0.249080 0.176409 0.818887 0.031 Uiso 1 1 calc R U . . .
H16B H 0.372271 0.214202 0.840155 0.031 Uiso 1 1 calc R U . . .
C14 C 0.85605(19) 0.20546(15) 0.67391(11) 0.0254(4) Uani 1 1 d . . . . .
H14 H 0.907685 0.231622 0.704383 0.030 Uiso 1 1 calc R U . . .
C28 C -0.22843(19) 0.65252(15) 0.45660(11) 0.0254(4) Uani 1 1 d . . . . .
C42 C 0.1784(2) 0.61527(16) 0.57675(11) 0.0299(5) Uani 1 1 d . . . . .
H42A H 0.262961 0.624519 0.575084 0.036 Uiso 1 1 calc R U . . .
H42B H 0.143503 0.668506 0.596354 0.036 Uiso 1 1 calc R U . . .
C5 C 0.68702(19) 0.23988(15) 0.75252(11) 0.0265(4) Uani 1 1 d . . . . .
H5A H 0.657926 0.300114 0.744768 0.032 Uiso 1 1 calc R U . . .
H5B H 0.749016 0.243064 0.785923 0.032 Uiso 1 1 calc R U . . .
C12 C 0.82330(19) 0.13041(15) 0.56946(11) 0.0280(5) Uani 1 1 d . . . . .
H12 H 0.852294 0.105630 0.529969 0.034 Uiso 1 1 calc R U . . .
C3 C 0.65635(17) 0.16479(14) 0.64185(11) 0.0233(4) Uani 1 1 d . . . . .
C11 C 0.70326(18) 0.12786(14) 0.58327(11) 0.0257(4) Uani 1 1 d . . . . .
H11 H 0.652749 0.100792 0.552630 0.031 Uiso 1 1 calc R U . . .
C39 C -0.39884(19) 0.62942(16) 0.38726(11) 0.0287(5) Uani 1 1 d . . . . .
C6 C 0.58689(18) 0.18088(15) 0.77848(10) 0.0254(4) Uani 1 1 d . . . . .
H6A H 0.617984 0.122664 0.790933 0.031 Uiso 1 1 calc R U . . .
H6B H 0.552879 0.207998 0.818233 0.031 Uiso 1 1 calc R U . . .
C32 C 0.13310(19) 0.60542(15) 0.50573(11) 0.0258(4) Uani 1 1 d . . . . .
C18 C 0.44057(19) 0.07553(15) 0.90664(11) 0.0278(5) Uani 1 1 d . . . . .
H18 H 0.482834 0.127018 0.917207 0.033 Uiso 1 1 calc R U . . .
C30 C -0.0778(2) 0.62613(16) 0.54403(11) 0.0288(5) Uani 1 1 d . . . . .
H30A H -0.039745 0.651464 0.583253 0.035 Uiso 1 1 calc R U . . .
H30B H -0.114022 0.569824 0.556901 0.035 Uiso 1 1 calc R U . . .
C21 C 0.3169(2) -0.07840(16) 0.87619(11) 0.0294(5) Uani 1 1 d . . . . .
H21 H 0.275007 -0.130142 0.865768 0.035 Uiso 1 1 calc R U . . .
C38 C -0.33189(19) 0.58005(16) 0.34239(11) 0.0279(5) Uani 1 1 d . . . . .
H38 H -0.366935 0.554471 0.304831 0.033 Uiso 1 1 calc R U . . .
C19 C 0.4608(2) -0.00202(16) 0.94304(11) 0.0300(5) Uani 1 1 d . . . . .
H19 H 0.516100 -0.002271 0.977472 0.036 Uiso 1 1 calc R U . . .
C47 C 0.1583(2) 0.37733(16) 0.64504(11) 0.0309(5) Uani 1 1 d . . . . .
H47 H 0.174463 0.319308 0.630744 0.037 Uiso 1 1 calc R U . . .
C44 C 0.1093(2) 0.54987(16) 0.68645(12) 0.0292(5) Uani 1 1 d . . . . .
H44 H 0.091742 0.607725 0.700632 0.035 Uiso 1 1 calc R U . . .
C45 C 0.0908(2) 0.47879(16) 0.72990(12) 0.0301(5) Uani 1 1 d . . . . .
H45 H 0.062541 0.489069 0.773001 0.036 Uiso 1 1 calc R U . . .
C51 C 0.0971(2) 0.58405(17) 0.25374(11) 0.0309(5) Uani 1 1 d . . . . .
H51A H 0.055341 0.581869 0.211896 0.046 Uiso 1 1 calc R U . . .
H51B H 0.141974 0.530032 0.259279 0.046 Uiso 1 1 calc R U . . .
H51C H 0.149256 0.634683 0.253873 0.046 Uiso 1 1 calc R U . . .
C29 C -0.1718(2) 0.69050(16) 0.51813(11) 0.0289(5) Uani 1 1 d . . . . .
H29A H -0.230970 0.699996 0.552499 0.035 Uiso 1 1 calc R U . . .
H29B H -0.136102 0.747880 0.507656 0.035 Uiso 1 1 calc R U . . .
C48 C 0.1776(2) 0.44942(16) 0.60279(11) 0.0304(5) Uani 1 1 d . . . . .
H48 H 0.207786 0.438989 0.560137 0.037 Uiso 1 1 calc R U . . .
C25 C 0.3912(2) 0.13672(19) 0.49275(11) 0.0332(5) Uani 1 1 d . . . . .
H25A H 0.430142 0.131080 0.450223 0.050 Uiso 1 1 calc R U . . .
H25B H 0.333122 0.183378 0.490228 0.050 Uiso 1 1 calc R U . . .
H25C H 0.353481 0.081090 0.503870 0.050 Uiso 1 1 calc R U . . .

loop_
_atom_site_aniso_label
_atom_site_aniso_U_11
_atom_site_aniso_U_22
_atom_site_aniso_U_33
_atom_site_aniso_U_23
_atom_site_aniso_U_13
_atom_site_aniso_U_12
O26 0.0159(7) 0.0379(8) 0.0261(7) 0.0009(7) 0.0001(5) 0.0008(6)
O50 0.0195(7) 0.0449(9) 0.0223(7) 0.0022(7) 0.0002(6) 0.0020(7)
O24 0.0206(7) 0.0469(9) 0.0211(7) 0.0017(7) -0.0007(6) 0.0001(7)
O49 0.0344(8) 0.0315(8) 0.0281(8) 0.0024(7) 0.0041(6) 0.0029(7)
O52 0.0202(7) 0.0415(9) 0.0322(8) 0.0031(7) -0.0044(6) 0.0015(7)
O15 0.0173(7) 0.0503(10) 0.0273(8) -0.0064(8) -0.0004(6) 0.0019(7)
O23 0.0395(9) 0.0294(8) 0.0353(9) 0.0023(7) -0.0023(7) 0.0024(7)
O41 0.0188(7) 0.0643(12) 0.0284(8) -0.0004(9) -0.0016(6) 0.0047(7)
C17 0.0197(9) 0.0319(11) 0.0209(10) -0.0014(8) 0.0045(7) 0.0019(8)
C35 0.0233(10) 0.0256(10) 0.0234(10) 0.0015(9) -0.0011(8) 0.0010(8)
C46 0.0198(10) 0.0346(12) 0.0263(11) 0.0017(9) -0.0045(8) -0.0003(8)
C8 0.0212(10) 0.0259(10) 0.0234(10) 0.0011(8) 0.0013(8) 0.0024(8)
C1 0.0223(10) 0.0268(10) 0.0222(10) 0.0007(8) 0.0002(8) 0.0015(8)
C9 0.0175(9) 0.0257(10) 0.0283(10) 0.0022(9) 0.0013(8) 0.0015(8)
C4 0.0209(10) 0.0251(10) 0.0251(10) 0.0008(9) -0.0008(8) 0.0022(8)
C33 0.0210(10) 0.0262(10) 0.0316(11) 0.0023(9) -0.0036(8) -0.0001(8)
C7 0.0219(10) 0.0243(10) 0.0244(10) -0.0003(8) -0.0004(8) 0.0025(8)
C2 0.0194(10) 0.0233(10) 0.0252(10) 0.0006(8) -0.0008(7) 0.0015(8)
C13 0.0166(9) 0.0320(11) 0.0286(11) -0.0001(9) -0.0003(8) 0.0029(8)
C37 0.0228(10) 0.0289(11) 0.0253(11) 0.0030(9) 0.0018(8) -0.0007(8)
C36 0.0225(10) 0.0236(10) 0.0252(10) 0.0020(9) -0.0005(8) 0.0000(8)
C22 0.0248(11) 0.0389(12) 0.0192(10) -0.0008(9) -0.0010(8) -0.0027(9)
C20 0.0281(11) 0.0296(11) 0.0257(10) 0.0007(9) 0.0040(9) 0.0024(9)
C34 0.0200(10) 0.0293(10) 0.0278(10) 0.0024(9) 0.0019(8) 0.0020(8)
C27 0.0215(10) 0.0248(10) 0.0240(10) 0.0052(8) 0.0007(8) 0.0004(8)
C10 0.0191(9) 0.0296(10) 0.0240(10) 0.0010(9) -0.0036(8) 0.0022(8)
C31 0.0239(10) 0.0263(10) 0.0267(10) 0.0034(9) -0.0021(8) -0.0013(8)
C43 0.0204(10) 0.0363(12) 0.0255(11) 0.0014(9) -0.0061(8) -0.0008(8)
C40 0.0237(10) 0.0347(12) 0.0258(10) 0.0017(9) 0.0040(8) 0.0023(9)
C16 0.0223(10) 0.0315(11) 0.0232(10) -0.0005(9) 0.0021(8) 0.0034(9)
C14 0.0204(10) 0.0289(10) 0.0269(10) 0.0002(9) -0.0041(8) -0.0001(8)
C28 0.0244(10) 0.0278(11) 0.0240(10) 0.0041(9) 0.0010(8) 0.0001(8)
C42 0.0270(11) 0.0353(12) 0.0275(11) -0.0001(9) -0.0053(9) -0.0022(9)
C5 0.0216(10) 0.0319(11) 0.0260(11) -0.0031(9) -0.0028(8) 0.0006(8)
C12 0.0233(10) 0.0344(11) 0.0263(10) -0.0057(9) 0.0011(8) 0.0036(9)
C3 0.0196(10) 0.0258(10) 0.0245(10) 0.0008(8) -0.0018(8) 0.0021(8)
C11 0.0213(10) 0.0296(11) 0.0262(10) -0.0044(9) -0.0030(8) 0.0009(8)
C39 0.0190(10) 0.0387(12) 0.0284(11) 0.0063(9) 0.0022(8) 0.0002(9)
C6 0.0222(10) 0.0322(11) 0.0220(10) -0.0021(8) -0.0011(8) 0.0026(8)
C32 0.0247(10) 0.0268(11) 0.0258(10) 0.0017(9) -0.0027(8) -0.0008(8)
C18 0.0252(10) 0.0302(11) 0.0281(11) -0.0012(9) -0.0016(8) -0.0014(9)
C30 0.0281(11) 0.0351(12) 0.0231(10) 0.0017(9) -0.0003(8) -0.0005(9)
C21 0.0305(11) 0.0322(11) 0.0256(11) -0.0053(9) 0.0033(9) -0.0067(9)
C38 0.0238(10) 0.0359(12) 0.0239(10) 0.0016(9) -0.0015(8) -0.0040(9)
C19 0.0244(11) 0.0359(12) 0.0295(11) -0.0001(10) -0.0055(8) 0.0017(9)
C47 0.0343(12) 0.0318(12) 0.0266(11) -0.0020(9) -0.0009(9) 0.0044(9)
C44 0.0261(11) 0.0310(11) 0.0305(11) -0.0040(9) -0.0010(9) 0.0022(9)
C45 0.0264(11) 0.0372(12) 0.0266(11) -0.0007(10) 0.0039(9) 0.0016(9)
C51 0.0239(10) 0.0433(13) 0.0253(11) -0.0025(10) 0.0025(8) 0.0034(9)
C29 0.0259(11) 0.0346(12) 0.0263(10) -0.0009(9) 0.0029(9) 0.0014(9)
C48 0.0330(12) 0.0380(12) 0.0203(10) -0.0017(9) -0.0009(9) 0.0042(10)
C25 0.0276(11) 0.0512(15) 0.0208(10) 0.0011(10) -0.0028(8) 0.0009(10)

loop_
_atom_type_symbol
_atom_type_description
_atom_type_scat_dispersion_real
_atom_type_scat_dispersion_imag
_atom_type_scat_source
C C 0.0181 0.0091 'International Tables Vol C Tables 4.2.6.8 and 6.1.1.4'
H H 0.0000 0.0000 'International Tables Vol C Tables 4.2.6.8 and 6.1.1.4'
O O 0.0492 0.0322 'International Tables Vol C Tables 4.2.6.8 and 6.1.1.4'

loop_
_geom_angle_atom_site_label_1
_geom_angle_atom_site_label_2
_geom_angle_atom_site_label_3
_geom_angle
_geom_angle_site_symmetry_1
_geom_angle_site_symmetry_3
_geom_angle_publ_flag
C9 O26 H26 109.5 . . ?
C35 O50 C51 118.79(16) . . ?
C1 O24 C25 118.31(16) . . ?
C46 O49 H49 109.5 . . ?
C33 O52 H52 109.5 . . ?
C13 O15 H15 109.5 . . ?
C20 O23 H23 109.5 . . ?
C39 O41 H41 109.5 . . ?
C22 C17 C16 121.00(19) . . ?
C18 C17 C22 117.4(2) . . ?
C18 C17 C16 121.5(2) . . ?
O50 C35 C36 116.85(18) . . ?
O50 C35 C34 122.59(19) . . ?
C34 C35 C36 120.6(2) . . ?
O49 C46 C47 122.0(2) . . ?
O49 C46 C45 117.66(19) . . ?
C45 C46 C47 120.3(2) . . ?
C9 C8 C7 117.61(18) . . ?
C9 C8 C16 120.27(18) . . ?
C7 C8 C16 122.11(18) . . ?
O24 C1 C2 117.56(18) . . ?
O24 C1 C10 121.78(18) . . ?
C10 C1 C2 120.61(19) . . ?
O26 C9 C8 118.05(18) . . ?
C10 C9 O26 119.85(18) . . ?
C10 C9 C8 122.08(18) . . ?
C14 C4 C5 121.68(19) . . ?
C14 C4 C3 120.20(19) . . ?
C3 C4 C5 118.11(19) . . ?
O52 C33 C34 120.73(19) . . ?
O52 C33 C32 117.36(19) . . ?
C34 C33 C32 121.90(19) . . ?
C8 C7 C6 120.70(18) . . ?
C2 C7 C8 121.58(19) . . ?
C2 C7 C6 117.72(18) . . ?
C1 C2 C3 122.31(18) . . ?
C7 C2 C1 118.20(18) . . ?
C7 C2 C3 119.49(18) . . ?
C14 C13 O15 118.54(19) . . ?
C12 C13 O15 121.37(19) . . ?
C12 C13 C14 120.08(19) . . ?
C27 C37 H37 119.3 . . ?
C38 C37 H37 119.3 . . ?
C38 C37 C27 121.4(2) . . ?
C35 C36 C27 122.71(19) . . ?
C31 C36 C35 117.90(19) . . ?
C31 C36 C27 119.33(19) . . ?
C17 C22 H22 119.2 . . ?
C21 C22 C17 121.5(2) . . ?
C21 C22 H22 119.2 . . ?
C21 C20 O23 122.6(2) . . ?
C19 C20 O23 117.3(2) . . ?
C19 C20 C21 120.0(2) . . ?
C35 C34 H34 120.1 . . ?
C33 C34 C35 119.8(2) . . ?
C33 C34 H34 120.1 . . ?
C37 C27 C36 124.26(19) . . ?
C37 C27 C28 117.83(19) . . ?
C28 C27 C36 117.91(19) . . ?
C1 C10 H10 120.1 . . ?
C9 C10 C1 119.84(19) . . ?
C9 C10 H10 120.1 . . ?
C36 C31 C32 122.1(2) . . ?
C36 C31 C30 117.61(19) . . ?
C32 C31 C30 120.3(2) . . ?
C44 C43 C42 120.8(2) . . ?
C48 C43 C42 121.7(2) . . ?
C48 C43 C44 117.4(2) . . ?
C28 C40 H40 119.7 . . ?
C39 C40 H40 119.7 . . ?
C39 C40 C28 120.6(2) . . ?
C17 C16 H16A 108.8 . . ?
C17 C16 H16B 108.8 . . ?
C8 C16 C17 114.01(17) . . ?
C8 C16 H16A 108.8 . . ?
C8 C16 H16B 108.8 . . ?
H16A C16 H16B 107.6 . . ?
C4 C14 H14 119.7 . . ?
C13 C14 C4 120.7(2) . . ?
C13 C14 H14 119.7 . . ?
C27 C28 C29 118.57(19) . . ?
C40 C28 C27 120.2(2) . . ?
C40 C28 C29 121.2(2) . . ?
C43 C42 H42A 108.5 . . ?
C43 C42 H42B 108.5 . . ?
C43 C42 C32 114.96(18) . . ?
H42A C42 H42B 107.5 . . ?
C32 C42 H42A 108.5 . . ?
C32 C42 H42B 108.5 . . ?
C4 C5 H5A 109.6 . . ?
C4 C5 H5B 109.6 . . ?
C4 C5 C6 110.42(18) . . ?
H5A C5 H5B 108.1 . . ?
C6 C5 H5A 109.6 . . ?
C6 C5 H5B 109.6 . . ?
C13 C12 H12 120.2 . . ?
C13 C12 C11 119.5(2) . . ?
C11 C12 H12 120.2 . . ?
C4 C3 C2 118.75(19) . . ?
C11 C3 C4 117.56(19) . . ?
C11 C3 C2 123.67(19) . . ?
C12 C11 C3 121.9(2) . . ?
C12 C11 H11 119.1 . . ?
C3 C11 H11 119.1 . . ?
C40 C39 O41 117.2(2) . . ?
C40 C39 C38 120.2(2) . . ?
C38 C39 O41 122.7(2) . . ?
C7 C6 C5 111.12(18) . . ?
C7 C6 H6A 109.4 . . ?
C7 C6 H6B 109.4 . . ?
C5 C6 H6A 109.4 . . ?
C5 C6 H6B 109.4 . . ?
H6A C6 H6B 108.0 . . ?
C33 C32 C31 117.6(2) . . ?
C33 C32 C42 119.78(19) . . ?
C31 C32 C42 122.6(2) . . ?
C17 C18 H18 119.1 . . ?
C19 C18 C17 121.9(2) . . ?
C19 C18 H18 119.1 . . ?
C31 C30 H30A 109.8 . . ?
C31 C30 H30B 109.8 . . ?
C31 C30 C29 109.40(18) . . ?
H30A C30 H30B 108.2 . . ?
C29 C30 H30A 109.8 . . ?
C29 C30 H30B 109.8 . . ?
C22 C21 C20 119.5(2) . . ?
C22 C21 H21 120.3 . . ?
C20 C21 H21 120.3 . . ?
C37 C38 H38 120.2 . . ?
C39 C38 C37 119.5(2) . . ?
C39 C38 H38 120.2 . . ?
C20 C19 C18 119.7(2) . . ?
C20 C19 H19 120.1 . . ?
C18 C19 H19 120.1 . . ?
C46 C47 H47 120.4 . . ?
C46 C47 C48 119.2(2) . . ?
C48 C47 H47 120.4 . . ?
C43 C44 H44 119.2 . . ?
C45 C44 C43 121.5(2) . . ?
C45 C44 H44 119.2 . . ?
C46 C45 C44 119.5(2) . . ?
C46 C45 H45 120.3 . . ?
C44 C45 H45 120.3 . . ?
O50 C51 H51A 109.5 . . ?
O50 C51 H51B 109.5 . . ?
O50 C51 H51C 109.5 . . ?
H51A C51 H51B 109.5 . . ?
H51A C51 H51C 109.5 . . ?
H51B C51 H51C 109.5 . . ?
C28 C29 C30 109.84(19) . . ?
C28 C29 H29A 109.7 . . ?
C28 C29 H29B 109.7 . . ?
C30 C29 H29A 109.7 . . ?
C30 C29 H29B 109.7 . . ?
H29A C29 H29B 108.2 . . ?
C43 C48 H48 119.0 . . ?
C47 C48 C43 122.0(2) . . ?
C47 C48 H48 119.0 . . ?
O24 C25 H25A 109.5 . . ?
O24 C25 H25B 109.5 . . ?
O24 C25 H25C 109.5 . . ?
H25A C25 H25B 109.5 . . ?
H25A C25 H25C 109.5 . . ?
H25B C25 H25C 109.5 . . ?

loop_
_geom_bond_atom_site_label_1
_geom_bond_atom_site_label_2
_geom_bond_distance
_geom_bond_site_symmetry_2
_geom_bond_publ_flag
O26 H26 0.8200 . ?
O26 C9 1.390(2) . ?
O50 C35 1.364(3) . ?
O50 C51 1.426(3) . ?
O24 C1 1.366(2) . ?
O24 C25 1.426(3) . ?
O49 H49 0.8200 . ?
O49 C46 1.381(3) . ?
O52 H52 0.8200 . ?
O52 C33 1.373(3) . ?
O15 H15 0.8200 . ?
O15 C13 1.386(2) . ?
O23 H23 0.8200 . ?
O23 C20 1.390(3) . ?
O41 H41 0.8200 . ?
O41 C39 1.387(3) . ?
C17 C22 1.396(3) . ?
C17 C16 1.522(3) . ?
C17 C18 1.386(3) . ?
C35 C36 1.413(3) . ?
C35 C34 1.391(3) . ?
C46 C47 1.382(3) . ?
C46 C45 1.381(3) . ?
C8 C9 1.397(3) . ?
C8 C7 1.412(3) . ?
C8 C16 1.519(3) . ?
C1 C2 1.412(3) . ?
C1 C10 1.390(3) . ?
C9 C10 1.383(3) . ?
C4 C14 1.394(3) . ?
C4 C5 1.502(3) . ?
C4 C3 1.411(3) . ?
C33 C34 1.387(3) . ?
C33 C32 1.394(3) . ?
C7 C2 1.409(3) . ?
C7 C6 1.508(3) . ?
C2 C3 1.492(3) . ?
C13 C14 1.382(3) . ?
C13 C12 1.381(3) . ?
C37 H37 0.9300 . ?
C37 C27 1.398(3) . ?
C37 C38 1.388(3) . ?
C36 C27 1.488(3) . ?
C36 C31 1.406(3) . ?
C22 H22 0.9300 . ?
C22 C21 1.387(3) . ?
C20 C21 1.390(3) . ?
C20 C19 1.378(3) . ?
C34 H34 0.9300 . ?
C27 C28 1.408(3) . ?
C10 H10 0.9300 . ?
C31 C32 1.406(3) . ?
C31 C30 1.512(3) . ?
C43 C42 1.508(3) . ?
C43 C44 1.390(3) . ?
C43 C48 1.387(3) . ?
C40 H40 0.9300 . ?
C40 C28 1.389(3) . ?
C40 C39 1.376(3) . ?
C16 H16A 0.9700 . ?
C16 H16B 0.9700 . ?
C14 H14 0.9300 . ?
C28 C29 1.497(3) . ?
C42 H42A 0.9700 . ?
C42 H42B 0.9700 . ?
C42 C32 1.514(3) . ?
C5 H5A 0.9700 . ?
C5 H5B 0.9700 . ?
C5 C6 1.528(3) . ?
C12 H12 0.9300 . ?
C12 C11 1.390(3) . ?
C3 C11 1.397(3) . ?
C11 H11 0.9300 . ?
C39 C38 1.386(3) . ?
C6 H6A 0.9700 . ?
C6 H6B 0.9700 . ?
C18 H18 0.9300 . ?
C18 C19 1.385(3) . ?
C30 H30A 0.9700 . ?
C30 H30B 0.9700 . ?
C30 C29 1.526(3) . ?
C21 H21 0.9300 . ?
C38 H38 0.9300 . ?
C19 H19 0.9300 . ?
C47 H47 0.9300 . ?
C47 C48 1.384(3) . ?
C44 H44 0.9300 . ?
C44 C45 1.386(3) . ?
C45 H45 0.9300 . ?
C51 H51A 0.9600 . ?
C51 H51B 0.9600 . ?
C51 H51C 0.9600 . ?
C29 H29A 0.9700 . ?
C29 H29B 0.9700 . ?
C48 H48 0.9300 . ?
C25 H25A 0.9600 . ?
C25 H25B 0.9600 . ?
C25 H25C 0.9600 . ?

loop_
_geom_hbond_atom_site_label_D
_geom_hbond_atom_site_label_H
_geom_hbond_atom_site_label_A
_geom_hbond_distance_DH
_geom_hbond_distance_HA
_geom_hbond_distance_DA
_geom_hbond_angle_DHA
_geom_hbond_site_symmetry_A
_geom_hbond_publ_flag
O26 H26 O15 0.82 1.97 2.758(2) 162.1 1_455 yes
O49 H49 O26 0.82 1.96 2.770(2) 170.8 . yes
O52 H52 O41 0.82 1.87 2.673(2) 165.3 1_655 yes
O15 H15 O23 0.82 2.00 2.798(2) 165.5 2_654 yes
O41 H41 O49 0.82 1.87 2.663(2) 161.5 2_464 yes

loop_
_geom_torsion_atom_site_label_1
_geom_torsion_atom_site_label_2
_geom_torsion_atom_site_label_3
_geom_torsion_atom_site_label_4
_geom_torsion
_geom_torsion_site_symmetry_1
_geom_torsion_site_symmetry_2
_geom_torsion_site_symmetry_3
_geom_torsion_site_symmetry_4
_geom_torsion_publ_flag
O26 C9 C10 C1 179.14(19) . . . . ?
O50 C35 C36 C27 1.1(3) . . . . ?
O50 C35 C36 C31 -176.03(19) . . . . ?
O50 C35 C34 C33 178.6(2) . . . . ?
O24 C1 C2 C7 176.43(19) . . . . ?
O24 C1 C2 C3 -3.8(3) . . . . ?
O24 C1 C10 C9 -178.3(2) . . . . ?
O49 C46 C47 C48 -178.8(2) . . . . ?
O49 C46 C45 C44 179.7(2) . . . . ?
O52 C33 C34 C35 177.01(19) . . . . ?
O52 C33 C32 C31 -177.28(19) . . . . ?
O52 C33 C32 C42 4.5(3) . . . . ?
O15 C13 C14 C4 -179.2(2) . . . . ?
O15 C13 C12 C11 179.7(2) . . . . ?
O23 C20 C21 C22 177.3(2) . . . . ?
O23 C20 C19 C18 -177.2(2) . . . . ?
O41 C39 C38 C37 177.5(2) . . . . ?
C17 C22 C21 C20 -0.4(3) . . . . ?
C17 C18 C19 C20 -0.1(3) . . . . ?
C35 C36 C27 C37 27.4(3) . . . . ?
C35 C36 C27 C28 -152.5(2) . . . . ?
C35 C36 C31 C32 -3.2(3) . . . . ?
C35 C36 C31 C30 175.10(19) . . . . ?
C46 C47 C48 C43 -0.7(4) . . . . ?
C8 C9 C10 C1 1.0(3) . . . . ?
C8 C7 C2 C1 3.0(3) . . . . ?
C8 C7 C2 C3 -176.77(19) . . . . ?
C8 C7 C6 C5 -144.3(2) . . . . ?
C1 C2 C3 C4 157.2(2) . . . . ?
C1 C2 C3 C11 -24.6(3) . . . . ?
C9 C8 C7 C2 -2.8(3) . . . . ?
C9 C8 C7 C6 176.72(19) . . . . ?
C9 C8 C16 C17 107.0(2) . . . . ?
C4 C5 C6 C7 -55.4(2) . . . . ?
C4 C3 C11 C12 -2.3(3) . . . . ?
C7 C8 C9 O26 -177.47(19) . . . . ?
C7 C8 C9 C10 0.7(3) . . . . ?
C7 C8 C16 C17 -72.7(3) . . . . ?
C7 C2 C3 C4 -23.0(3) . . . . ?
C7 C2 C3 C11 155.2(2) . . . . ?
C2 C1 C10 C9 -0.7(3) . . . . ?
C2 C7 C6 C5 35.2(3) . . . . ?
C2 C3 C11 C12 179.6(2) . . . . ?
C13 C12 C11 C3 0.4(3) . . . . ?
C37 C27 C28 C40 -3.5(3) . . . . ?
C37 C27 C28 C29 177.8(2) . . . . ?
C36 C35 C34 C33 -0.3(3) . . . . ?
C36 C27 C28 C40 176.4(2) . . . . ?
C36 C27 C28 C29 -2.3(3) . . . . ?
C36 C31 C32 C33 0.8(3) . . . . ?
C36 C31 C32 C42 178.9(2) . . . . ?
C36 C31 C30 C29 -38.8(3) . . . . ?
C22 C17 C16 C8 -69.6(3) . . . . ?
C22 C17 C18 C19 -0.5(3) . . . . ?
C34 C35 C36 C27 -179.9(2) . . . . ?
C34 C35 C36 C31 2.9(3) . . . . ?
C34 C33 C32 C31 2.0(3) . . . . ?
C34 C33 C32 C42 -176.2(2) . . . . ?
C27 C37 C38 C39 -0.1(3) . . . . ?
C27 C36 C31 C32 179.6(2) . . . . ?
C27 C36 C31 C30 -2.1(3) . . . . ?
C27 C28 C29 C30 -38.7(3) . . . . ?
C10 C1 C2 C7 -1.3(3) . . . . ?
C10 C1 C2 C3 178.5(2) . . . . ?
C31 C36 C27 C37 -155.5(2) . . . . ?
C31 C36 C27 C28 24.6(3) . . . . ?
C31 C30 C29 C28 58.0(2) . . . . ?
C43 C42 C32 C33 -110.0(2) . . . . ?
C43 C42 C32 C31 71.9(3) . . . . ?
C43 C44 C45 C46 -1.1(3) . . . . ?
C40 C28 C29 C30 142.5(2) . . . . ?
C40 C39 C38 C37 -3.4(3) . . . . ?
C16 C17 C22 C21 -176.87(19) . . . . ?
C16 C17 C18 C19 177.1(2) . . . . ?
C16 C8 C9 O26 2.7(3) . . . . ?
C16 C8 C9 C10 -179.0(2) . . . . ?
C16 C8 C7 C2 177.0(2) . . . . ?
C16 C8 C7 C6 -3.5(3) . . . . ?
C14 C4 C5 C6 -142.5(2) . . . . ?
C14 C4 C3 C2 -178.9(2) . . . . ?
C14 C4 C3 C11 2.8(3) . . . . ?
C14 C13 C12 C11 1.0(3) . . . . ?
C28 C40 C39 O41 -177.5(2) . . . . ?
C28 C40 C39 C38 3.5(3) . . . . ?
C42 C43 C44 C45 -177.0(2) . . . . ?
C42 C43 C48 C47 177.9(2) . . . . ?
C5 C4 C14 C13 179.5(2) . . . . ?
C5 C4 C3 C2 0.1(3) . . . . ?
C5 C4 C3 C11 -178.19(19) . . . . ?
C12 C13 C14 C4 -0.5(3) . . . . ?
C3 C4 C14 C13 -1.5(3) . . . . ?
C3 C4 C5 C6 38.5(3) . . . . ?
C39 C40 C28 C27 0.1(3) . . . . ?
C39 C40 C28 C29 178.8(2) . . . . ?
C6 C7 C2 C1 -176.47(19) . . . . ?
C6 C7 C2 C3 3.7(3) . . . . ?
C32 C33 C34 C35 -2.3(3) . . . . ?
C32 C31 C30 C29 139.5(2) . . . . ?
C18 C17 C22 C21 0.7(3) . . . . ?
C18 C17 C16 C8 112.9(2) . . . . ?
C30 C31 C32 C33 -177.5(2) . . . . ?
C30 C31 C32 C42 0.7(3) . . . . ?
C21 C20 C19 C18 0.5(3) . . . . ?
C38 C37 C27 C36 -176.4(2) . . . . ?
C38 C37 C27 C28 3.5(3) . . . . ?
C19 C20 C21 C22 -0.3(3) . . . . ?
C47 C46 C45 C44 1.0(3) . . . . ?
C44 C43 C42 C32 -133.7(2) . . . . ?
C44 C43 C48 C47 0.5(3) . . . . ?
C45 C46 C47 C48 -0.1(3) . . . . ?
C51 O50 C35 C36 -179.9(2) . . . . ?
C51 O50 C35 C34 1.2(3) . . . . ?
C48 C43 C42 C32 49.0(3) . . . . ?
C48 C43 C44 C45 0.4(3) . . . . ?
C25 O24 C1 C2 169.0(2) . . . . ?
C25 O24 C1 C10 -13.3(3) . . . . ?
